data_4033886
loop_
_publ_author_name
'Qiao, Hong'
'Zhang, Shengjun'
'Li, Kangkang'
'Cao, Zhengqiang'
'Zeng, Fanlong'

_publ_section_title
;
 Palladium(II)/Lewis Acid Cocatalyzed Oxidative Annulation of
 2-Alkenylanilines and Propargylic Esters: An Access to
 Benzo[<i>b</i>]azepines.
;
_journal_issue 17
_journal_name_full 'The Journal of organic chemistry'
_journal_page_first 10843
_journal_page_last 10851
_journal_paper_doi 10.1021/acs.joc.9b01406
_journal_volume 84
_journal_year 2019
_chemical_formula_moiety 'C32 N O2 S'
_chemical_formula_sum 'C32 N O2 S'
_chemical_formula_weight 462.39
_space_group_crystal_system triclinic
_space_group_IT_number 2
_space_group_name_Hall '-P 1'
_space_group_name_H-M_alt 'P -1'
_audit_creation_date 2019-04-11
_audit_creation_method
;
Olex2 1.2-beta
(compiled 2018.05.29 svn.r3508 for OlexSys, GUI svn.r5506)
;
_cell_angle_alpha 102.399(18)
_cell_angle_beta 94.702(17)
_cell_angle_gamma 106.263(18)
_cell_formula_units_Z 2
_cell_length_a 9.605(8)
_cell_length_b 10.338(9)
_cell_length_c 13.999(12)
_cell_measurement_reflns_used 419
_cell_measurement_temperature 296(2)
_cell_measurement_theta_max 17.96
_cell_measurement_theta_min 2.57
_cell_volume 1288.3(19)
_computing_cell_refinement 'SAINT v7.68A (Bruker, 2009)'
_computing_data_reduction 'SAINT v7.68A (Bruker, 2009)'
_computing_molecular_graphics 'Olex2 (Dolomanov et al., 2009)'
_computing_publication_material 'Olex2 (Dolomanov et al., 2009)'
_computing_structure_refinement 'ShelXL (Sheldrick, 2015)'
_computing_structure_solution 'SHELXS-97 (Sheldrick, 2008)'
_diffrn_ambient_temperature 296.15
_diffrn_measured_fraction_theta_full 0.991
_diffrn_measured_fraction_theta_max 0.969
_diffrn_measurement_device_type 'Bruker APEX-II CCD'
_diffrn_measurement_method '\f and \w scans'
_diffrn_radiation_monochromator graphite
_diffrn_radiation_type MoK\a
_diffrn_radiation_wavelength 0.71073
_diffrn_reflns_av_R_equivalents 0.0517
_diffrn_reflns_av_unetI/netI 0.1538
_diffrn_reflns_Laue_measured_fraction_full 0.991
_diffrn_reflns_Laue_measured_fraction_max 0.969
_diffrn_reflns_limit_h_max 9
_diffrn_reflns_limit_h_min -11
_diffrn_reflns_limit_k_max 10
_diffrn_reflns_limit_k_min -12
_diffrn_reflns_limit_l_max 17
_diffrn_reflns_limit_l_min -16
_diffrn_reflns_number 7144
_diffrn_reflns_point_group_measured_fraction_full 0.991
_diffrn_reflns_point_group_measured_fraction_max 0.969
_diffrn_reflns_theta_full 25.242
_diffrn_reflns_theta_max 26.323
_diffrn_reflns_theta_min 1.507
_diffrn_standards_number 0
_exptl_absorpt_coefficient_mu 0.153
_exptl_absorpt_correction_T_max 0.7453
_exptl_absorpt_correction_T_min 0.6193
_exptl_absorpt_correction_type multi-scan
_exptl_absorpt_process_details
'SADABS-2008/1 (Bruker,2008) was used for absorption correction. wR2(int) was 0.0553 before and 0.0431 after correction. The Ratio of minimum to maximum transmission is 0.8309. The \l/2 correction factor is 0.0015.'
_exptl_crystal_colour 'clear light colourless'
_exptl_crystal_colour_lustre clear
_exptl_crystal_colour_modifier light
_exptl_crystal_colour_primary colourless
_exptl_crystal_density_diffrn 1.192
_exptl_crystal_density_method 'not measured'
_exptl_crystal_description block
_exptl_crystal_F_000 462
_exptl_crystal_size_max 0.18
_exptl_crystal_size_mid 0.17
_exptl_crystal_size_min 0.15
_refine_diff_density_max 0.583
_refine_diff_density_min -0.392
_refine_diff_density_rms 0.132
_refine_ls_extinction_method none
_refine_ls_goodness_of_fit_ref 0.934
_refine_ls_hydrogen_treatment undef
_refine_ls_matrix_type full
_refine_ls_number_parameters 325
_refine_ls_number_reflns 5069
_refine_ls_number_restraints 0
_refine_ls_restrained_S_all 0.934
_refine_ls_R_factor_all 0.2187
_refine_ls_R_factor_gt 0.0984
_refine_ls_shift/su_max 0.000
_refine_ls_shift/su_mean 0.000
_refine_ls_structure_factor_coef Fsqd
_refine_ls_weighting_details 'w=1/[\s^2^(Fo^2^)+(0.1872P)^2^] where P=(Fo^2^+2Fc^2^)/3'
_refine_ls_weighting_scheme calc
_refine_ls_wR_factor_gt 0.2557
_refine_ls_wR_factor_ref 0.3503
_reflns_Friedel_coverage 0.000
_reflns_number_gt 1908
_reflns_number_total 5069
_reflns_threshold_expression 'I > 2\s(I)'
_cod_data_source_file jo9b01406_si_002.cif
_cod_data_source_block xb1859_0m
_cod_original_cell_volume 1288.2(19)
_cod_database_code 4033886
_shelx_shelxl_version_number 2014/7
_shelx_space_group_comment
;
The symmetry employed for this shelxl refinement is uniquely defined
by the following loop, which should always be used as a source of
symmetry information in preference to the above space-group names.
They are only intended as comments.
;
_shelx_estimated_absorpt_t_max 0.977
_shelx_estimated_absorpt_t_min 0.973
_olex2_refinement_description
;
;
_olex2_submission_special_instructions 'No special instructions were received'

loop_
_space_group_symop_operation_xyz
'x, y, z'
'-x, -y, -z'

loop_
_atom_site_label
_atom_site_type_symbol
_atom_site_fract_x
_atom_site_fract_y
_atom_site_fract_z
_atom_site_U_iso_or_equiv
_atom_site_adp_type
_atom_site_occupancy
_atom_site_site_symmetry_order
_atom_site_calc_flag
S1 S 0.7740(2) 0.71814(18) 0.39298(13) 0.0550(6) Uani 1 1 d
O3 O 0.7077(6) 0.6874(5) 0.4765(3) 0.0739(15) Uani 1 1 d
O4 O 0.9034(5) 0.6837(6) 0.3711(4) 0.0759(16) Uani 1 1 d
N1 N 0.6513(5) 0.6358(5) 0.2949(3) 0.0434(13) Uani 1 1 d
C3 C 0.4937(7) 0.8064(6) 0.2132(5) 0.0466(16) Uani 1 1 d
C10 C 0.7550(7) 0.4970(7) 0.1716(5) 0.0453(16) Uani 1 1 d
C13 C 0.6997(6) 0.6179(6) 0.1994(4) 0.0423(15) Uani 1 1 d
C16 C 0.6913(6) 0.7098(6) 0.1443(5) 0.0445(15) Uani 1 1 d
C17 C 0.4959(7) 0.6153(6) 0.2990(4) 0.0435(15) Uani 1 1 d
C18 C 0.6148(7) 0.8141(7) 0.1681(5) 0.0487(16) Uani 1 1 d
C21 C 0.4243(7) 0.9171(6) 0.2109(5) 0.0489(16) Uani 1 1 d
C24 C 0.4254(8) 0.5110(6) 0.3448(5) 0.0525(17) Uani 1 1 d
C25 C 0.4221(7) 0.6953(6) 0.2602(4) 0.0435(15) Uani 1 1 d
C26 C 0.7521(7) 0.7092(7) 0.0502(5) 0.0508(17) Uani 1 1 d
C29 C 0.8512(8) 1.1767(7) 0.4127(6) 0.063(2) Uani 1 1 d
C32 C 0.8794(8) 0.5046(8) 0.1289(6) 0.068(2) Uani 1 1 d
C33 C 0.3967(8) 0.9957(8) 0.2968(5) 0.062(2) Uani 1 1 d
C34 C 0.8082(7) 0.8965(7) 0.4022(4) 0.0486(16) Uani 1 1 d
C36 C 0.2746(9) 0.4895(8) 0.3522(5) 0.065(2) Uani 1 1 d
C39 C 0.2730(8) 0.6681(7) 0.2673(5) 0.0560(18) Uani 1 1 d
C41 C 0.7185(8) 0.9643(7) 0.4526(5) 0.0598(19) Uani 1 1 d
C45 C 0.7422(9) 1.1021(8) 0.4569(5) 0.066(2) Uani 1 1 d
C46 C 0.3867(8) 0.9432(8) 0.1201(6) 0.068(2) Uani 1 1 d
C47 C 0.6777(8) 0.3735(7) 0.1919(6) 0.066(2) Uani 1 1 d
C51 C 0.8768(9) 0.8157(8) 0.0491(6) 0.074(2) Uani 1 1 d
C52 C 0.7265(10) 0.2566(8) 0.1643(7) 0.079(2) Uani 1 1 d
C53 C 0.1986(8) 0.5672(8) 0.3122(5) 0.064(2) Uani 1 1 d
C54 C 0.9388(9) 1.1047(9) 0.3638(6) 0.076(2) Uani 1 1 d
C56 C 0.9184(8) 0.9664(8) 0.3583(6) 0.066(2) Uani 1 1 d
C57 C 0.3323(9) 1.1004(8) 0.2922(6) 0.073(2) Uani 1 1 d
C58 C 0.2958(9) 1.1250(8) 0.2031(7) 0.072(2) Uani 1 1 d
C60 C 0.3199(9) 1.0461(8) 0.1153(6) 0.075(2) Uani 1 1 d
C63 C 0.6751(9) 0.6029(10) -0.0397(6) 0.081(2) Uani 1 1 d
C68 C 0.8789(10) 1.3303(8) 0.4194(7) 0.092(3) Uani 1 1 d
C69 C 0.8477(10) 0.2622(9) 0.1219(6) 0.078(2) Uani 1 1 d
C70 C 0.9243(10) 0.3855(10) 0.0992(7) 0.087(3) Uani 1 1 d

loop_
_atom_site_aniso_label
_atom_site_aniso_U_11
_atom_site_aniso_U_22
_atom_site_aniso_U_33
_atom_site_aniso_U_23
_atom_site_aniso_U_13
_atom_site_aniso_U_12
S1 0.0693(13) 0.0549(11) 0.0426(10) 0.0092(8) -0.0045(8) 0.0279(9)
O3 0.120(4) 0.068(3) 0.039(3) 0.023(2) 0.005(3) 0.032(3)
O4 0.071(3) 0.086(4) 0.068(3) -0.005(3) -0.016(3) 0.045(3)
N1 0.055(3) 0.047(3) 0.032(3) 0.012(2) 0.002(2) 0.022(3)
C3 0.054(4) 0.047(4) 0.045(4) 0.012(3) 0.007(3) 0.024(3)
C10 0.042(4) 0.049(4) 0.045(4) 0.008(3) -0.001(3) 0.020(3)
C13 0.044(4) 0.045(4) 0.038(4) 0.004(3) 0.003(3) 0.020(3)
C16 0.047(4) 0.043(3) 0.047(4) 0.014(3) 0.006(3) 0.019(3)
C17 0.052(4) 0.047(4) 0.038(4) 0.012(3) 0.011(3) 0.024(3)
C18 0.054(4) 0.052(4) 0.046(4) 0.014(3) 0.002(3) 0.026(3)
C21 0.058(4) 0.047(4) 0.052(4) 0.018(3) 0.014(3) 0.024(3)
C24 0.067(5) 0.045(4) 0.050(4) 0.012(3) 0.016(3) 0.021(3)
C25 0.052(4) 0.045(4) 0.041(4) 0.014(3) 0.013(3) 0.023(3)
C26 0.059(4) 0.060(4) 0.051(4) 0.022(3) 0.015(3) 0.036(4)
C29 0.068(5) 0.047(4) 0.064(5) 0.009(4) -0.008(4) 0.011(4)
C32 0.069(5) 0.076(5) 0.072(5) 0.021(4) 0.018(4) 0.040(4)
C33 0.076(5) 0.074(5) 0.054(4) 0.015(4) 0.016(4) 0.050(4)
C34 0.048(4) 0.053(4) 0.038(4) 0.002(3) -0.006(3) 0.015(3)
C36 0.079(5) 0.062(5) 0.059(5) 0.018(4) 0.026(4) 0.025(4)
C39 0.057(5) 0.057(4) 0.061(5) 0.021(3) 0.018(4) 0.020(4)
C41 0.080(5) 0.039(4) 0.061(5) 0.005(3) 0.010(4) 0.026(4)
C45 0.073(5) 0.063(5) 0.057(5) 0.010(4) 0.013(4) 0.017(4)
C46 0.081(5) 0.084(5) 0.063(5) 0.037(4) 0.013(4) 0.046(5)
C47 0.076(5) 0.050(4) 0.077(5) 0.017(4) 0.010(4) 0.027(4)
C51 0.083(6) 0.073(5) 0.091(6) 0.043(5) 0.036(5) 0.038(5)
C52 0.096(7) 0.059(5) 0.090(6) 0.009(4) 0.020(5) 0.041(5)
C53 0.076(5) 0.070(5) 0.059(5) 0.025(4) 0.023(4) 0.032(4)
C54 0.067(5) 0.071(6) 0.078(6) 0.012(4) 0.012(4) 0.007(4)
C56 0.059(5) 0.060(5) 0.066(5) 0.011(4) 0.002(4) 0.006(4)
C57 0.088(6) 0.076(5) 0.074(6) 0.027(4) 0.018(4) 0.048(5)
C58 0.081(6) 0.071(5) 0.083(6) 0.033(5) 0.016(4) 0.043(4)
C60 0.092(6) 0.077(5) 0.083(6) 0.034(5) 0.026(5) 0.055(5)
C63 0.081(6) 0.116(7) 0.051(5) 0.016(5) 0.011(4) 0.041(5)
C68 0.113(7) 0.043(4) 0.107(7) 0.022(4) 0.010(6) 0.004(5)
C69 0.084(6) 0.071(6) 0.087(6) 0.008(5) 0.020(5) 0.040(5)
C70 0.086(6) 0.076(6) 0.107(7) 0.010(5) 0.019(5) 0.049(5)

loop_
_atom_type_symbol
_atom_type_description
_atom_type_scat_dispersion_real
_atom_type_scat_dispersion_imag
_atom_type_scat_source
C C 0.0033 0.0016 'International Tables Vol C Tables 4.2.6.8 and 6.1.1.4'
N N 0.0061 0.0033 'International Tables Vol C Tables 4.2.6.8 and 6.1.1.4'
O O 0.0106 0.0060 'International Tables Vol C Tables 4.2.6.8 and 6.1.1.4'
S S 0.1246 0.1234 'International Tables Vol C Tables 4.2.6.8 and 6.1.1.4'

loop_
_geom_angle_atom_site_label_1
_geom_angle_atom_site_label_2
_geom_angle_atom_site_label_3
_geom_angle
O3 S1 N1 106.9(3)
O3 S1 C34 107.8(3)
O4 S1 O3 121.3(3)
O4 S1 N1 105.3(3)
O4 S1 C34 108.0(3)
N1 S1 C34 106.8(3)
C13 N1 S1 118.3(4)
C13 N1 C17 118.7(5)
C17 N1 S1 120.8(4)
C18 C3 C21 116.5(6)
C18 C3 C25 126.0(6)
C25 C3 C21 117.4(5)
C32 C10 C13 122.3(6)
C32 C10 C47 119.9(6)
C47 C10 C13 117.7(6)
N1 C13 C10 114.5(5)
C16 C13 N1 119.0(5)
C16 C13 C10 126.4(6)
C13 C16 C18 124.0(6)
C13 C16 C26 123.1(5)
C18 C16 C26 112.8(5)
C24 C17 N1 116.3(5)
C25 C17 N1 121.4(5)
C25 C17 C24 122.3(6)
C3 C18 C16 128.7(6)
C33 C21 C3 121.7(6)
C33 C21 C46 119.4(6)
C46 C21 C3 118.9(6)
C17 C24 C36 118.1(6)
C17 C25 C3 123.4(6)
C17 C25 C39 117.4(6)
C39 C25 C3 119.2(6)
C51 C26 C16 118.3(6)
C51 C26 C63 121.7(7)
C63 C26 C16 119.9(6)
C45 C29 C54 117.0(7)
C45 C29 C68 122.3(7)
C54 C29 C68 120.7(8)
C10 C32 C70 120.5(7)
C21 C33 C57 120.3(7)
C41 C34 S1 118.5(5)
C56 C34 S1 120.3(5)
C56 C34 C41 121.2(7)
C53 C36 C24 120.2(7)
C53 C39 C25 122.6(7)
C45 C41 C34 118.4(7)
C41 C45 C29 122.5(7)
C21 C46 C60 120.4(7)
C10 C47 C52 118.7(7)
C69 C52 C47 122.1(8)
C39 C53 C36 119.3(7)
C56 C54 C29 122.1(8)
C54 C56 C34 118.8(7)
C58 C57 C33 119.9(7)
C57 C58 C60 121.1(7)
C58 C60 C46 118.9(7)
C52 C69 C70 119.5(7)
C69 C70 C32 119.0(8)

loop_
_geom_bond_atom_site_label_1
_geom_bond_atom_site_label_2
_geom_bond_distance
S1 O3 1.429(5)
S1 O4 1.424(5)
S1 N1 1.634(5)
S1 C34 1.754(7)
N1 C13 1.442(7)
N1 C17 1.456(8)
C3 C18 1.360(9)
C3 C21 1.481(8)
C3 C25 1.477(9)
C10 C13 1.481(8)
C10 C32 1.370(9)
C10 C47 1.386(10)
C13 C16 1.361(8)
C16 C18 1.463(8)
C16 C26 1.484(9)
C17 C24 1.411(9)
C17 C25 1.392(8)
C21 C33 1.389(9)
C21 C46 1.396(9)
C24 C36 1.419(10)
C25 C39 1.397(8)
C26 C51 1.385(10)
C26 C63 1.462(10)
C29 C45 1.389(10)
C29 C54 1.399(10)
C29 C68 1.515(10)
C32 C70 1.408(10)
C33 C57 1.399(9)
C34 C41 1.399(9)
C34 C56 1.375(10)
C36 C53 1.395(10)
C39 C53 1.389(10)
C41 C45 1.366(10)
C46 C60 1.398(9)
C47 C52 1.405(10)
C52 C69 1.342(10)
C54 C56 1.372(11)
C57 C58 1.364(10)
C58 C60 1.397(10)
C69 C70 1.398(12)
